data_2011579
loop_
_publ_author_name
'Mombr\'u, Alvaro W.'
'Suescun, Leopoldo'
'Pandolfi, Enrique'
'Seoane, Gustavo'
'L\'opez, Gloria'
'Mariezcurrena, Ra\'ul'

_publ_section_title
;
 Marchantin M trimethyl ether
;
_journal_issue 11
_journal_name_full 'Acta Crystallographica Section C'
_journal_page_first 1374
_journal_page_last 1376
_journal_paper_doi 10.1107/S0108270100011173
_journal_volume 56
_journal_year 2000
_chemical_formula_sum 'C31 H30 O5'
_chemical_formula_weight 482.10
_chemical_name_systematic
;
 4,17,20-trimethoxy-2,15-dioxapentacyclo[26.2.2.1^3,7^.0^16,21^]triaconta-
1(28),3,5,7(29),10,12,14(30),16,18,20,24927),25-dodecaene
;
_space_group_IT_number 14
_symmetry_cell_setting monoclinic
_symmetry_space_group_name_Hall '-P 2yn'
_symmetry_space_group_name_H-M 'P 1 21/n 1'
_audit_creation_method SHELXL-97
_cell_angle_alpha 90.00
_cell_angle_beta 98.877(12)
_cell_angle_gamma 90.00
_cell_formula_units_Z 4
_cell_length_a 14.937(3)
_cell_length_b 9.316(5)
_cell_length_c 18.262(2)
_cell_measurement_reflns_used 22
_cell_measurement_temperature 293(2)
_cell_measurement_theta_max 23.25
_cell_measurement_theta_min 20.15
_cell_volume 2510.8(15)
_computing_cell_refinement 'MSC/AFC Diffractometer Software'
_computing_data_collection 'MSC/AFC Diffractometer Software (Molecular Structure Corporation, 1993)'
_computing_data_reduction 'MSC/AFC Diffractometer Software'
_computing_molecular_graphics 'ZORTEP (Zsolnai, 1995)'
_computing_publication_material 'PLATON (Spek, 1990)'
_computing_structure_refinement 'SHELXL97 (Sheldrick, 1997)'
_computing_structure_solution 'SHELXS97 (Sheldrick, 1990)'
_diffrn_ambient_temperature 293(2)
_diffrn_measured_fraction_theta_full .999
_diffrn_measured_fraction_theta_max .999
_diffrn_measurement_device_type 'Rigaku AFC7S'
_diffrn_measurement_method \q/2\q
_diffrn_radiation_monochromator graphite
_diffrn_radiation_source 'fine-focus sealed tube'
_diffrn_radiation_type MoK\a
_diffrn_radiation_wavelength .71069
_diffrn_reflns_av_R_equivalents .0894
_diffrn_reflns_av_sigmaI/netI .0977
_diffrn_reflns_limit_h_max 19
_diffrn_reflns_limit_h_min -2
_diffrn_reflns_limit_k_max 12
_diffrn_reflns_limit_k_min 0
_diffrn_reflns_limit_l_max 23
_diffrn_reflns_limit_l_min -23
_diffrn_reflns_number 6844
_diffrn_reflns_theta_full 27.47
_diffrn_reflns_theta_max 27.47
_diffrn_reflns_theta_min 2.26
_diffrn_standards_decay_% 4.3
_diffrn_standards_interval_count 150
_diffrn_standards_number 3
_exptl_absorpt_coefficient_mu .086
_exptl_absorpt_correction_T_max .9932
_exptl_absorpt_correction_T_min .9739
_exptl_absorpt_correction_type psi-scan
_exptl_absorpt_process_details 'MSC/AFC Diffractometer Software (Molecular Structure Corporation, 1993)'
_exptl_crystal_colour Colourless
_exptl_crystal_density_diffrn 1.277
_exptl_crystal_density_method 'not measured'
_exptl_crystal_description Prism
_exptl_crystal_F_000 1024
_exptl_crystal_size_max .31
_exptl_crystal_size_mid .24
_exptl_crystal_size_min .08
_refine_diff_density_max .184
_refine_diff_density_min -.204
_refine_ls_extinction_coef .016(2)
_refine_ls_extinction_method 'SHELXL97 (Sheldrick, 1997)'
_refine_ls_goodness_of_fit_ref .983
_refine_ls_hydrogen_treatment mixed
_refine_ls_matrix_type full
_refine_ls_number_parameters 345
_refine_ls_number_reflns 5746
_refine_ls_number_restraints 48
_refine_ls_restrained_S_all 1.000
_refine_ls_R_factor_all .1593
_refine_ls_R_factor_gt .0544
_refine_ls_shift/su_max .001
_refine_ls_shift/su_mean .000
_refine_ls_structure_factor_coef Fsqd
_refine_ls_weighting_details 'calc w = 1/[\s^2^(Fo^2^)+(0.0948P)^2^] where P=(Fo^2^+2Fc^2^)/3'
_refine_ls_weighting_scheme calc
_refine_ls_wR_factor_ref .1933
_reflns_number_gt 2380
_reflns_number_total 5746
_reflns_threshold_expression I>2\s(I)
_cod_data_source_file sx1103.cif
_cod_data_source_block 4
_cod_original_cell_volume 2510.7(15)
_cod_original_sg_symbol_H-M 'P 21/n'
_cod_database_code 2011579

loop_
_symmetry_equiv_pos_as_xyz
'x, y, z'
'-x+1/2, y+1/2, -z+1/2'
'-x, -y, -z'
'x-1/2, -y-1/2, z-1/2'

loop_
_atom_site_label
_atom_site_fract_x
_atom_site_fract_y
_atom_site_fract_z
_atom_site_U_iso_or_equiv
_atom_site_adp_type
_atom_site_calc_flag
_atom_site_refinement_flags
_atom_site_occupancy
_atom_site_disorder_assembly
_atom_site_disorder_group
_atom_site_type_symbol
O1 .73707(12) .3860(2) .03557(10) .0761(6) Uani d . 1 . . O
C1 .65537(18) .3836(3) .06455(14) .0675(8) Uani d . 1 . . C
C2 .6071(2) .2550(4) .06483(19) .0902(10) Uani d D 1 . . C
C3 .5254(2) .2570(4) .0919(2) .0952(11) Uani d . 1 . . C
H3 .4935 .1720 .0948 .114 Uiso calc R 1 . . H
C4 .4913(2) .3825(4) .11447(17) .0804(9) Uani d . 1 . . C
H4 .4365 .3822 .1327 .096 Uiso calc R 1 . . H
C5 .53717(17) .5090(3) .11052(14) .0653(7) Uani d D 1 . . C
C6 .62140(16) .5127(3) .08456(13) .0593(7) Uani d . 1 . . C
C7 .66607(17) .6546(3) .07574(14) .0664(7) Uani d . 1 . . C
H7A .6217 .7178 .0479 .080 Uiso calc R 1 . . H
H7B .7141 .6397 .0463 .080 Uiso calc R 1 . . H
C8 .70659(16) .7313(3) .14760(16) .0661(7) Uani d . 1 . . C
H8A .7068 .8337 .1381 .079 Uiso calc R 1 . . H
H8B .6674 .7145 .1844 .079 Uiso calc R 1 . . H
C9 .80115(16) .6859(3) .17947(13) .0532(6) Uani d . 1 . . C
C10 .81970(17) .5622(3) .22019(16) .0646(7) Uani d . 1 . . C
H10 .7719 .5054 .2302 .078 Uiso calc R 1 . . H
C11 .90758(17) .5202(3) .24657(15) .0639(7) Uani d . 1 . . C
H11 .9186 .4358 .2737 .077 Uiso calc R 1 . . H
C12 .97823(16) .6040(3) .23242(14) .0578(7) Uani d . 1 . . C
C13 .96241(18) .7289(3) .19423(15) .0698(8) Uani d . 1 . . C
H13 1.0106 .7870 .1863 .084 Uiso calc R 1 . . H
C14 .87404(18) .7693(3) .16706(15) .0646(7) Uani d . 1 . . C
H14 .8636 .8539 .1400 .078 Uiso calc R 1 . . H
O2 1.06715(11) .5643(2) .26161(10) .0757(6) Uani d . 1 . . O
C15 1.11334(16) .4803(3) .21717(14) .0564(6) Uani d . 1 . . C
C16 1.19503(17) .4218(3) .25149(15) .0612(7) Uani d D 1 . . C
C17 1.24424(19) .3371(3) .2103(2) .0789(9) Uani d . 1 . . C
H17 1.2991 .2981 .2324 .095 Uiso calc R 1 . . H
C18 1.21306(18) .3098(3) .13704(18) .0750(8) Uani d . 1 . . C
H18 1.2474 .2521 .1104 .090 Uiso calc R 1 . . H
C19 1.13254(17) .3652(3) .10176(15) .0598(7) Uani d . 1 . . C
C20 1.08300(17) .4518(3) .14389(14) .0584(7) Uani d . 1 . . C
H20 1.0282 .4909 .1216 .070 Uiso calc R 1 . . H
C21 1.09538(18) .3283(3) .02324(15) .0671(7) Uani d . 1 . . C
H21A 1.1455 .3129 -.0039 .081 Uiso calc R 1 . . H
H21B 1.0607 .4094 .0008 .081 Uiso calc R 1 . . H
C22 1.03505(17) .1957(3) .01500(15) .0670(7) Uani d . 1 . . C
H22A 1.0124 .1808 -.0371 .080 Uiso calc R 1 . . H
H22B 1.0712 .1126 .0327 .080 Uiso calc R 1 . . H
C23 .95513(17) .2065(3) .05718(14) .0548(6) Uani d . 1 . . C
C24 .87992(16) .2865(3) .02916(13) .0568(6) Uani d . 1 . . C
H24 .8771 .3309 -.0167 .068 Uiso calc R 1 . . H
C25 .80829(16) .3011(3) .06906(14) .0580(7) Uani d . 1 . . C
C26 .81165(17) .2364(3) .13696(14) .0630(7) Uani d . 1 . . C
H26 .7639 .2465 .1637 .076 Uiso calc R 1 . . H
C27 .88635(18) .1565(3) .16490(15) .0641(7) Uani d . 1 . . C
H27 .8889 .1117 .2107 .077 Uiso calc R 1 . . H
C28 .95829(18) .1422(3) .12528(15) .0636(7) Uani d . 1 . . C
H28 1.0089 .0888 .1450 .076 Uiso calc R 1 . . H
O3A .6354(4) .1114(5) .0583(3) .0871(15) Uani d PDU .514(7) . . O
C29A .6391(6) .0839(11) -.0174(4) .103(2) Uani d PDU .514(7) . . C
H29A .6448 -.0175 -.0248 .155 Uiso calc PR .514(7) . . H
H29B .6904 .1324 -.0317 .155 Uiso calc PR .514(7) . . H
H29C .5846 .1181 -.0471 .155 Uiso calc PR .514(7) . . H
O3B .6523(4) .1580(6) .0230(4) .0912(17) Uani d PDU .486(7) . . O
C29B .5984(6) .0340(7) .0015(6) .104(2) Uani d PDU .486(7) . . C
H29D .6293 -.0263 -.0292 .156 Uiso calc PR .486(7) . . H
H29E .5411 .0630 -.0257 .156 Uiso calc PR .486(7) . . H
H29F .5887 -.0182 .0449 .156 Uiso calc PR .486(7) . . H
O4 .50610(12) .6407(2) .12934(11) .0835(6) Uani d D 1 . . O
C30 .42074(19) .6454(5) .1550(2) .1081(12) Uani d D 1 . . C
H30A .4068 .7428 .1662 .162 Uiso calc R 1 . . H
H30B .4234 .5878 .1989 .162 Uiso calc R 1 . . H
H30C .3745 .6088 .1173 .162 Uiso calc R 1 . . H
O5 1.21803(12) .4541(2) .32551(11) .0797(6) Uani d D 1 . . O
C31 1.2981(2) .3910(4) .3634(2) .1196(14) Uani d D 1 . . C
H31A 1.3068 .4203 .4144 .179 Uiso calc R 1 . . H
H31B 1.3490 .4215 .3409 .179 Uiso calc R 1 . . H
H31C 1.2930 .2883 .3605 .179 Uiso calc R 1 . . H

loop_
_atom_site_aniso_label
_atom_site_aniso_U_11
_atom_site_aniso_U_22
_atom_site_aniso_U_33
_atom_site_aniso_U_12
_atom_site_aniso_U_13
_atom_site_aniso_U_23
O1 .0638(12) .1041(15) .0610(11) .0267(11) .0117(9) .0012(10)
C1 .0504(15) .095(2) .0563(16) .0115(16) .0059(12) -.0055(14)
C2 .071(2) .085(2) .105(3) .0066(18) -.0164(18) -.0312(19)
C3 .0577(19) .099(3) .122(3) -.0139(19) -.0080(18) -.007(2)
C4 .0516(16) .106(3) .081(2) -.0031(18) .0042(15) -.0009(18)
C5 .0448(14) .094(2) .0559(15) .0058(15) .0038(12) .0018(14)
C6 .0480(14) .0822(18) .0475(14) .0099(14) .0065(11) .0040(13)
C7 .0555(16) .0837(19) .0622(17) .0163(14) .0163(13) .0168(14)
C8 .0547(15) .0646(16) .0831(19) .0124(13) .0237(14) .0029(14)
C9 .0533(14) .0505(14) .0586(15) .0030(12) .0172(11) -.0078(12)
C10 .0523(15) .0605(16) .0830(19) -.0047(12) .0167(13) .0060(14)
C11 .0635(16) .0546(15) .0735(17) .0025(13) .0096(14) .0040(13)
C12 .0525(15) .0675(17) .0527(14) .0031(13) .0062(12) -.0108(13)
C13 .0559(16) .0764(19) .0769(19) -.0172(15) .0094(14) .0048(15)
C14 .0696(17) .0529(15) .0725(18) -.0050(13) .0146(14) .0044(13)
O2 .0530(11) .1058(15) .0652(12) .0098(10) -.0008(9) -.0158(11)
C15 .0494(14) .0606(15) .0599(16) -.0026(12) .0114(12) .0027(12)
C16 .0484(15) .0651(16) .0675(17) -.0141(13) .0009(13) .0116(14)
C17 .0475(15) .0796(19) .109(3) .0066(15) .0091(17) .0025(18)
C18 .0533(17) .0761(19) .099(2) .0034(15) .0213(16) -.0040(17)
C19 .0542(15) .0561(15) .0731(17) -.0025(13) .0229(13) .0026(13)
C20 .0492(13) .0620(15) .0643(17) .0046(12) .0102(12) .0050(13)
C21 .0678(17) .0698(17) .0709(18) .0017(14) .0331(14) -.0008(14)
C22 .0679(17) .0645(16) .0732(18) .0079(14) .0258(14) -.0108(14)
C23 .0603(15) .0493(13) .0579(15) -.0011(12) .0188(12) -.0104(12)
C24 .0636(16) .0568(14) .0515(14) .0014(13) .0131(12) -.0095(12)
C25 .0557(15) .0631(15) .0554(15) .0058(13) .0086(12) -.0128(13)
C26 .0607(16) .0705(17) .0604(16) .0024(14) .0175(13) -.0074(13)
C27 .0725(18) .0638(16) .0588(15) .0043(14) .0188(14) .0040(13)
C28 .0618(16) .0564(15) .0741(18) .0112(13) .0151(14) .0015(13)
O3A .091(3) .084(3) .087(3) -.011(2) .018(3) -.006(2)
C29A .110(5) .110(5) .097(4) -.012(4) .041(4) -.016(4)
O3B .086(3) .083(3) .106(4) -.012(3) .016(3) -.027(3)
C29B .102(5) .081(4) .130(5) -.023(4) .022(4) -.015(4)
O4 .0530(11) .1042(16) .0978(15) .0167(11) .0254(10) -.0053(12)
C30 .0576(19) .157(3) .115(3) .017(2) .0314(19) -.014(3)
O5 .0589(11) .0918(14) .0826(14) -.0054(10) -.0070(10) .0129(11)
C31 .083(2) .138(3) .120(3) .010(2) -.043(2) .008(3)

loop_
_atom_type_symbol
_atom_type_description
_atom_type_scat_dispersion_real
_atom_type_scat_dispersion_imag
_atom_type_scat_source
C C .0033 .0016 'International Tables Vol C Tables 4.2.6.8 and 6.1.1.4'
H H .0000 .0000 'International Tables Vol C Tables 4.2.6.8 and 6.1.1.4'
O O .0106 .0060 'International Tables Vol C Tables 4.2.6.8 and 6.1.1.4'

loop_
_geom_angle_atom_site_label_1
_geom_angle_atom_site_label_2
_geom_angle_atom_site_label_3
_geom_angle
_geom_angle_publ_flag
C25 O1 C1 118.4(2) y
C6 C1 C2 122.4(3) ?
C6 C1 O1 117.6(3) ?
C2 C1 O1 119.6(3) ?
C3 C2 C1 118.2(3) ?
C3 C2 O3A 109.5(4) ?
C1 C2 O3A 130.4(4) ?
C3 C2 O3B 136.0(4) ?
C1 C2 O3B 104.8(3) ?
O3A C2 O3B 34.8(2) ?
C4 C3 C2 120.6(3) ?
C4 C3 H3 119.7 ?
C2 C3 H3 119.7 ?
C3 C4 C5 120.6(3) ?
C3 C4 H4 119.7 ?
C5 C4 H4 119.7 ?
C4 C5 O4 124.3(2) ?
C4 C5 C6 121.1(3) ?
O4 C5 C6 114.5(3) ?
C1 C6 C5 116.9(3) ?
C1 C6 C7 123.6(2) ?
C5 C6 C7 119.4(3) ?
C6 C7 C8 116.2(2) ?
C6 C7 H7A 108.2 ?
C8 C7 H7A 108.2 ?
C6 C7 H7B 108.2 ?
C8 C7 H7B 108.2 ?
H7A C7 H7B 107.4 ?
C9 C8 C7 115.1(2) ?
C9 C8 H8A 108.5 ?
C7 C8 H8A 108.5 ?
C9 C8 H8B 108.5 ?
C7 C8 H8B 108.5 ?
H8A C8 H8B 107.5 ?
C10 C9 C14 117.4(2) ?
C10 C9 C8 122.9(2) ?
C14 C9 C8 119.7(2) ?
C9 C10 C11 121.8(2) ?
C9 C10 H10 119.1 ?
C11 C10 H10 119.1 ?
C12 C11 C10 119.4(2) ?
C12 C11 H11 120.3 ?
C10 C11 H11 120.3 ?
C13 C12 C11 120.5(2) ?
C13 C12 O2 120.1(2) ?
C11 C12 O2 119.4(2) ?
C12 C13 C14 119.8(2) ?
C12 C13 H13 120.1 ?
C14 C13 H13 120.1 ?
C9 C14 C13 121.2(2) ?
C9 C14 H14 119.4 ?
C13 C14 H14 119.4 ?
C15 O2 C12 117.02(18) y
C20 C15 O2 124.2(2) ?
C20 C15 C16 119.9(2) ?
O2 C15 C16 116.0(2) ?
O5 C16 C17 126.0(3) ?
O5 C16 C15 115.1(2) ?
C17 C16 C15 118.8(3) ?
C18 C17 C16 120.6(3) ?
C18 C17 H17 119.7 ?
C16 C17 H17 119.7 ?
C17 C18 C19 121.9(3) ?
C17 C18 H18 119.0 ?
C19 C18 H18 119.0 ?
C18 C19 C20 117.2(3) ?
C18 C19 C21 122.1(3) ?
C20 C19 C21 120.6(2) ?
C15 C20 C19 121.6(2) ?
C15 C20 H20 119.2 ?
C19 C20 H20 119.2 ?
C19 C21 C22 114.0(2) ?
C19 C21 H21A 108.7 ?
C22 C21 H21A 108.7 ?
C19 C21 H21B 108.7 ?
C22 C21 H21B 108.7 ?
H21A C21 H21B 107.6 ?
C23 C22 C21 113.3(2) ?
C23 C22 H22A 108.9 ?
C21 C22 H22A 108.9 ?
C23 C22 H22B 108.9 ?
C21 C22 H22B 108.9 ?
H22A C22 H22B 107.7 ?
C28 C23 C24 118.9(2) ?
C28 C23 C22 120.6(2) ?
C24 C23 C22 120.4(2) ?
C23 C24 C25 120.5(2) ?
C23 C24 H24 119.8 ?
C25 C24 H24 119.8 ?
C26 C25 O1 124.5(2) ?
C26 C25 C24 120.4(2) ?
O1 C25 C24 115.1(2) ?
C27 C26 C25 119.2(2) ?
C27 C26 H26 120.4 ?
C25 C26 H26 120.4 ?
C26 C27 C28 120.5(3) ?
C26 C27 H27 119.8 ?
C28 C27 H27 119.8 ?
C23 C28 C27 120.5(2) ?
C23 C28 H28 119.8 ?
C27 C28 H28 119.8 ?
C2 O3A C29A 108.1(6) y
O3A C29A H29A 109.5 ?
O3A C29A H29B 109.5 ?
H29A C29A H29B 109.5 ?
O3A C29A H29C 109.5 ?
H29A C29A H29C 109.5 ?
H29B C29A H29C 109.5 ?
C2 O3B C29B 111.6(6) y
O3B C29B H29D 109.5 ?
O3B C29B H29E 109.5 ?
H29D C29B H29E 109.5 ?
O3B C29B H29F 109.5 ?
H29D C29B H29F 109.5 ?
H29E C29B H29F 109.5 ?
C5 O4 C30 117.6(3) y
O4 C30 H30A 109.5 ?
O4 C30 H30B 109.5 ?
H30A C30 H30B 109.5 ?
O4 C30 H30C 109.5 ?
H30A C30 H30C 109.5 ?
H30B C30 H30C 109.5 ?
C16 O5 C31 117.0(3) y
O5 C31 H31A 109.5 ?
O5 C31 H31B 109.5 ?
H31A C31 H31B 109.5 ?
O5 C31 H31C 109.5 ?
H31A C31 H31C 109.5 ?
H31B C31 H31C 109.5 ?

loop_
_geom_bond_atom_site_label_1
_geom_bond_atom_site_label_2
_geom_bond_site_symmetry_2
_geom_bond_distance
_geom_bond_publ_flag
O1 C25 . 1.389(3) y
O1 C1 . 1.403(3) y
C1 C6 . 1.377(4) ?
C1 C2 . 1.399(4) ?
C2 C3 . 1.386(5) ?
C2 O3A . 1.414(5) y
C2 O3B . 1.419(5) y
C3 C4 . 1.363(5) ?
C3 H3 . .9300 ?
C4 C5 . 1.371(4) ?
C4 H4 . .9300 ?
C5 O4 . 1.374(3) y
C5 C6 . 1.412(3) ?
C6 C7 . 1.500(4) ?
C7 C8 . 1.534(4) ?
C7 H7A . .9700 ?
C7 H7B . .9700 ?
C8 C9 . 1.503(3) ?
C8 H8A . .9700 ?
C8 H8B . .9700 ?
C9 C10 . 1.376(4) ?
C9 C14 . 1.384(3) ?
C10 C11 . 1.383(4) ?
C10 H10 . .9300 ?
C11 C12 . 1.369(3) ?
C11 H11 . .9300 ?
C12 C13 . 1.358(4) ?
C12 O2 . 1.402(3) y
C13 C14 . 1.389(4) ?
C13 H13 . .9300 ?
C14 H14 . .9300 ?
O2 C15 . 1.386(3) y
C15 C20 . 1.371(4) ?
C15 C16 . 1.394(3) ?
C16 O5 . 1.376(3) y
C16 C17 . 1.378(4) ?
C17 C18 . 1.371(4) ?
C17 H17 . .9300 ?
C18 C19 . 1.374(4) ?
C18 H18 . .9300 ?
C19 C20 . 1.402(3) ?
C19 C21 . 1.495(4) ?
C20 H20 . .9300 ?
C21 C22 . 1.523(4) ?
C21 H21A . .9700 ?
C21 H21B . .9700 ?
C22 C23 . 1.521(3) ?
C22 H22A . .9700 ?
C22 H22B . .9700 ?
C23 C28 . 1.374(4) ?
C23 C24 . 1.379(3) ?
C24 C25 . 1.391(3) ?
C24 H24 . .9300 ?
C25 C26 . 1.373(4) ?
C26 C27 . 1.372(4) ?
C26 H26 . .9300 ?
C27 C28 . 1.391(4) ?
C27 H27 . .9300 ?
C28 H28 . .9300 ?
O3A C29A . 1.416(6) y
C29A H29A . .9600 ?
C29A H29B . .9600 ?
C29A H29C . .9600 ?
O3B C29B . 1.428(6) y
C29B H29D . .9600 ?
C29B H29E . .9600 ?
C29B H29F . .9600 ?
O4 C30 . 1.425(3) y
C30 H30A . .9600 ?
C30 H30B . .9600 ?
C30 H30C . .9600 ?
O5 C31 . 1.414(3) y
C31 H31A . .9600 ?
C31 H31B . .9600 ?
C31 H31C . .9600 ?

loop_
_geom_torsion_atom_site_label_1
_geom_torsion_atom_site_label_2
_geom_torsion_atom_site_label_3
_geom_torsion_atom_site_label_4
_geom_torsion
C25 O1 C1 C6 125.1(3)
C25 O1 C1 C2 -61.6(3)
C6 C1 C2 C3 -5.2(5)
O1 C1 C2 C3 -178.2(3)
C6 C1 C2 O3A -168.2(4)
O1 C1 C2 O3A 18.8(5)
C6 C1 C2 O3B 164.8(4)
O1 C1 C2 O3B -8.2(5)
C1 C2 C3 C4 2.9(5)
O3A C2 C3 C4 169.3(3)
O3B C2 C3 C4 -163.2(6)
C2 C3 C4 C5 .2(5)
C3 C4 C5 O4 177.4(3)
C3 C4 C5 C6 -1.3(4)
C2 C1 C6 C5 4.2(4)
O1 C1 C6 C5 177.3(2)
C2 C1 C6 C7 -172.0(3)
O1 C1 C6 C7 1.1(4)
C4 C5 C6 C1 -.8(4)
O4 C5 C6 C1 -179.6(2)
C4 C5 C6 C7 175.5(2)
O4 C5 C6 C7 -3.3(3)
C1 C6 C7 C8 -111.7(3)
C5 C6 C7 C8 72.2(3)
C6 C7 C8 C9 85.1(3)
C7 C8 C9 C10 -79.5(3)
C7 C8 C9 C14 99.4(3)
C14 C9 C10 C11 -1.4(4)
C8 C9 C10 C11 177.5(2)
C9 C10 C11 C12 .5(4)
C10 C11 C12 C13 1.4(4)
C10 C11 C12 O2 177.5(2)
C11 C12 C13 C14 -2.3(4)
O2 C12 C13 C14 -178.4(2)
C10 C9 C14 C13 .5(4)
C8 C9 C14 C13 -178.5(2)
C12 C13 C14 C9 1.3(4)
C13 C12 O2 C15 -91.4(3)
C11 C12 O2 C15 92.5(3)
C12 O2 C15 C20 9.9(4)
C12 O2 C15 C16 -169.4(2)
C20 C15 C16 O5 -178.4(2)
O2 C15 C16 O5 .9(3)
C20 C15 C16 C17 .7(4)
O2 C15 C16 C17 180.0(2)
O5 C16 C17 C18 178.4(3)
C15 C16 C17 C18 -.6(4)
C16 C17 C18 C19 .2(4)
C17 C18 C19 C20 .1(4)
C17 C18 C19 C21 -176.1(3)
O2 C15 C20 C19 -179.6(2)
C16 C15 C20 C19 -.4(4)
C18 C19 C20 C15 .0(4)
C21 C19 C20 C15 176.2(2)
C18 C19 C21 C22 89.0(3)
C20 C19 C21 C22 -87.0(3)
C19 C21 C22 C23 57.0(3)
C21 C22 C23 C28 -99.2(3)
C21 C22 C23 C24 77.9(3)
C28 C23 C24 C25 -.3(4)
C22 C23 C24 C25 -177.5(2)
C1 O1 C25 C26 -13.5(4)
C1 O1 C25 C24 167.7(2)
C23 C24 C25 C26 .2(4)
C23 C24 C25 O1 179.0(2)
O1 C25 C26 C27 -179.0(2)
C24 C25 C26 C27 -.3(4)
C25 C26 C27 C28 .6(4)
C24 C23 C28 C27 .6(4)
C22 C23 C28 C27 177.7(2)
C26 C27 C28 C23 -.7(4)
C3 C2 O3A C29A 117.7(7)
C1 C2 O3A C29A -78.2(7)
O3B C2 O3A C29A -28.0(6)
C3 C2 O3B C29B 2.7(11)
C1 C2 O3B C29B -164.7(7)
O3A C2 O3B C29B 52.5(7)
C4 C5 O4 C30 .4(4)
C6 C5 O4 C30 179.1(3)
C17 C16 O5 C31 -2.1(4)
C15 C16 O5 C31 176.9(3)
